data_7209110
loop_
_publ_author_name
'Vangala, Venu R.'
'Chow, Pui Shan'
'Tan, Reginald B. H.'

_publ_section_title
;
 The solvates and salt of antibiotic agent, nitrofurantoin: structural,
 thermochemical and desolvation studies
;
_journal_issue 5
_journal_name_full CrystEngComm
_journal_page_first 878
_journal_paper_doi 10.1039/c2ce26575c
_journal_volume 15
_journal_year 2013
_chemical_formula_moiety 'C8 H6 N4 O5, C6 H7 N, H2 O'
_chemical_formula_sum 'C14 H15 N5 O6'
_chemical_formula_weight 349.31
_chemical_name_common
;
1:1:1 solvate of nitrofurantoin, 3-picoline and water
;
_chemical_name_systematic
;
1:1:1 solvate of nitrofurantoin, 3-picoline and water
;
_space_group_IT_number 7
_symmetry_cell_setting monoclinic
_symmetry_space_group_name_Hall 'P -2yc'
_symmetry_space_group_name_H-M 'P 1 c 1'
_atom_sites_solution_hydrogens geom
_atom_sites_solution_primary direct
_atom_sites_solution_secondary difmap
_audit_creation_method SHELXL-97
_cell_angle_alpha 90.00
_cell_angle_beta 105.286(5)
_cell_angle_gamma 90.00
_cell_formula_units_Z 2
_cell_length_a 15.268(6)
_cell_length_b 6.4161(19)
_cell_length_c 8.461(3)
_cell_measurement_reflns_used 2112
_cell_measurement_temperature 110(2)
_cell_measurement_theta_max 30.8913
_cell_measurement_theta_min 2.4956
_cell_volume 799.5(5)
_computing_cell_refinement 'CrystalClear (Rigaku Inc., 2007)'
_computing_data_collection 'CrystalClear (Rigaku Inc., 2007)'
_computing_data_reduction 'CrystalClear (Rigaku Inc., 2007)'
_computing_structure_refinement 'SHELXL-97 (Sheldrick, 1997)'
_computing_structure_solution 'SHELXS-97 (Sheldrick, 1990)'
_diffrn_ambient_temperature 110(2)
_diffrn_measured_fraction_theta_full 0.996
_diffrn_measured_fraction_theta_max 0.996
_diffrn_measurement_device_type 'Rigaku Saturn CCD area deterctor'
_diffrn_measurement_method '\w scans'
_diffrn_radiation_monochromator graphite
_diffrn_radiation_source 'fine-focus sealed tube'
_diffrn_radiation_type MoK\a
_diffrn_radiation_wavelength 0.71075
_diffrn_reflns_av_R_equivalents 0.0226
_diffrn_reflns_av_sigmaI/netI 0.0282
_diffrn_reflns_limit_h_max 18
_diffrn_reflns_limit_h_min -17
_diffrn_reflns_limit_k_max 7
_diffrn_reflns_limit_k_min -6
_diffrn_reflns_limit_l_max 10
_diffrn_reflns_limit_l_min -10
_diffrn_reflns_number 4817
_diffrn_reflns_theta_full 25.00
_diffrn_reflns_theta_max 25.00
_diffrn_reflns_theta_min 2.77
_exptl_absorpt_coefficient_mu 0.116
_exptl_absorpt_correction_T_max 0.9874
_exptl_absorpt_correction_T_min 0.9628
_exptl_absorpt_correction_type multi-scan
_exptl_absorpt_process_details 'R. H. Blessing, Acta Cryst. 1995 A51, 33-38'
_exptl_crystal_colour Yellow
_exptl_crystal_density_diffrn 1.451
_exptl_crystal_density_method 'not measured'
_exptl_crystal_description Block
_exptl_crystal_F_000 364
_exptl_crystal_size_max 0.33
_exptl_crystal_size_mid 0.26
_exptl_crystal_size_min 0.11
_refine_diff_density_max 0.151
_refine_diff_density_min -0.190
_refine_diff_density_rms 0.037
_refine_ls_abs_structure_details 'Flack H D (1983), Acta Cryst. A39, 876-881'
_refine_ls_abs_structure_Flack 0.8(9)
_refine_ls_extinction_method none
_refine_ls_goodness_of_fit_ref 1.075
_refine_ls_hydrogen_treatment constr
_refine_ls_matrix_type full
_refine_ls_number_parameters 228
_refine_ls_number_reflns 2644
_refine_ls_number_restraints 2
_refine_ls_restrained_S_all 1.074
_refine_ls_R_factor_all 0.0345
_refine_ls_R_factor_gt 0.0333
_refine_ls_shift/su_max 0.000
_refine_ls_shift/su_mean 0.000
_refine_ls_structure_factor_coef Fsqd
_refine_ls_weighting_details 'calc w=1/[\s^2^(Fo^2^)+(0.0434P)^2^+0.1718P] where P=(Fo^2^+2Fc^2^)/3'
_refine_ls_weighting_scheme calc
_refine_ls_wR_factor_gt 0.0823
_refine_ls_wR_factor_ref 0.0833
_reflns_number_gt 2549
_reflns_number_total 2644
_reflns_threshold_expression >2sigma(I)
_cod_data_source_file c2ce26575c.txt
_cod_data_source_block NF-3-Picoline-H2O(1:1)
_cod_depositor_comments
;
The following automatic conversions were performed:

'_symmetry_cell_setting' value 'Monoclinic' changed to 'monoclinic'
according to /home/saulius/struct/CIF-dictionaries/cif_core.dic
dictionary named 'cif_core.dic' version 2.4.2 from 2011-04-26.

Automatic conversion script
Id: cif_fix_values 1891 2012-01-12 08:04:46Z andrius 
;
_cod_original_sg_symbol_H-M 'P c'
_cod_database_code 7209110

loop_
_symmetry_equiv_pos_as_xyz
'x, y, z'
'x, -y, z+1/2'

loop_
_atom_site_label
_atom_site_type_symbol
_atom_site_fract_x
_atom_site_fract_y
_atom_site_fract_z
_atom_site_U_iso_or_equiv
_atom_site_adp_type
_atom_site_occupancy
_atom_site_symmetry_multiplicity
_atom_site_calc_flag
_atom_site_refinement_flags
O3 O 1.22755(11) 0.8693(3) 0.1873(2) 0.0356(4) Uani 1 1 d .
O2 O 1.17191(11) 1.1326(2) 0.29283(19) 0.0315(4) Uani 1 1 d .
O1 O 1.07210(9) 0.8835(2) 0.42003(17) 0.0239(3) Uani 1 1 d .
O4 O 0.87446(11) 1.3274(2) 0.63797(19) 0.0291(3) Uani 1 1 d .
O5 O 0.70306(11) 0.8761(2) 0.84914(19) 0.0294(4) Uani 1 1 d .
N1 N 1.17973(13) 0.9455(3) 0.2697(2) 0.0260(4) Uani 1 1 d .
N2 N 0.94260(11) 0.9403(3) 0.58028(19) 0.0223(4) Uani 1 1 d .
N3 N 0.87601(12) 0.9667(3) 0.6575(2) 0.0237(4) Uani 1 1 d .
N4 N 0.77493(12) 1.1415(3) 0.7511(2) 0.0239(4) Uani 1 1 d .
H4A H 0.7477 1.2630 0.7839 0.029 Uiso 1 1 d R
C1 C 1.03564(14) 0.7150(3) 0.4784(2) 0.0236(4) Uani 1 1 d .
C2 C 1.07198(14) 0.5336(3) 0.4371(2) 0.0235(4) Uani 1 1 d .
H2A H 1.0577 0.3959 0.4631 0.028 Uiso 1 1 calc R
C3 C 1.13459(15) 0.5916(3) 0.3487(3) 0.0267(5) Uani 1 1 d .
H3A H 1.1712 0.5021 0.3034 0.032 Uiso 1 1 calc R
C4 C 1.13130(14) 0.8012(3) 0.3423(2) 0.0233(4) Uani 1 1 d .
C5 C 0.96674(15) 0.7522(3) 0.5621(2) 0.0237(5) Uani 1 1 d .
H5A H 0.9393 0.6391 0.6036 0.028 Uiso 1 1 calc R
C6 C 0.84561(14) 1.1652(3) 0.6772(2) 0.0240(5) Uani 1 1 d .
C7 C 0.75989(15) 0.9383(3) 0.7810(2) 0.0233(4) Uani 1 1 d .
C8 C 0.82611(14) 0.8072(3) 0.7209(3) 0.0234(4) Uani 1 1 d .
H8B H 0.8666 0.7273 0.8113 0.028 Uiso 1 1 calc R
H8A H 0.7946 0.7098 0.6336 0.028 Uiso 1 1 calc R
N5 N 0.55021(14) 0.2915(3) 0.9999(2) 0.0350(5) Uani 1 1 d .
C9 C 0.49813(15) 0.4064(4) 1.0706(3) 0.0330(5) Uani 1 1 d .
H9A H 0.5179 0.5436 1.1042 0.040 Uiso 1 1 calc R
C10 C 0.41687(16) 0.3389(4) 1.0985(3) 0.0312(5) Uani 1 1 d .
C11 C 0.39092(17) 0.1359(4) 1.0517(3) 0.0339(5) Uani 1 1 d .
H11A H 0.3365 0.0811 1.0694 0.041 Uiso 1 1 calc R
C12 C 0.44366(19) 0.0142(4) 0.9801(3) 0.0381(6) Uani 1 1 d .
H12A H 0.4261 -0.1248 0.9477 0.046 Uiso 1 1 calc R
C13 C 0.52282(17) 0.0970(4) 0.9558(3) 0.0360(5) Uani 1 1 d .
H13A H 0.5591 0.0125 0.9058 0.043 Uiso 1 1 calc R
C14 C 0.35916(18) 0.4824(4) 1.1679(3) 0.0432(6) Uani 1 1 d .
H14A H 0.3291 0.4029 1.2374 0.065 Uiso 1 1 calc R
H14B H 0.3132 0.5474 1.0782 0.065 Uiso 1 1 calc R
H14C H 0.3974 0.5907 1.2333 0.065 Uiso 1 1 calc R
O6 O 0.69221(11) 0.4382(2) 0.8854(2) 0.0342(4) Uani 1 1 d .
H6B H 0.6376 0.3952 0.9276 0.051 Uiso 1 1 d R
H6A H 0.6906 0.5655 0.8790 0.051 Uiso 1 1 d R

loop_
_atom_site_aniso_label
_atom_site_aniso_U_11
_atom_site_aniso_U_22
_atom_site_aniso_U_33
_atom_site_aniso_U_23
_atom_site_aniso_U_13
_atom_site_aniso_U_12
O3 0.0374(9) 0.0346(9) 0.0440(9) 0.0024(7) 0.0270(8) 0.0063(7)
O2 0.0373(9) 0.0183(8) 0.0417(9) 0.0008(7) 0.0153(7) -0.0001(7)
O1 0.0245(8) 0.0203(7) 0.0291(7) -0.0005(6) 0.0110(6) 0.0015(6)
O4 0.0319(9) 0.0215(8) 0.0364(8) 0.0017(6) 0.0136(7) -0.0026(6)
O5 0.0302(8) 0.0262(8) 0.0365(8) 0.0003(7) 0.0170(7) 0.0000(6)
N1 0.0249(9) 0.0250(10) 0.0292(9) 0.0027(8) 0.0093(7) 0.0001(7)
N2 0.0209(9) 0.0258(10) 0.0224(9) 0.0001(7) 0.0096(7) 0.0003(7)
N3 0.0236(10) 0.0217(9) 0.0286(10) 0.0011(7) 0.0118(7) 0.0002(7)
N4 0.0283(10) 0.0174(9) 0.0278(9) 0.0010(7) 0.0106(8) 0.0018(7)
C1 0.0269(12) 0.0193(9) 0.0243(10) 0.0011(8) 0.0064(9) -0.0018(8)
C2 0.0270(11) 0.0180(10) 0.0257(11) 0.0003(8) 0.0071(9) 0.0007(8)
C3 0.0281(11) 0.0244(10) 0.0275(11) -0.0017(9) 0.0073(9) 0.0030(9)
C4 0.0228(10) 0.0258(11) 0.0230(10) -0.0005(8) 0.0092(8) -0.0015(8)
C5 0.0260(11) 0.0195(10) 0.0257(11) 0.0026(8) 0.0068(9) -0.0013(8)
C6 0.0250(11) 0.0198(10) 0.0269(11) -0.0010(8) 0.0065(9) -0.0003(8)
C7 0.0260(11) 0.0210(10) 0.0234(10) -0.0021(8) 0.0073(9) -0.0002(8)
C8 0.0255(11) 0.0183(9) 0.0289(11) 0.0015(8) 0.0117(9) -0.0006(8)
N5 0.0333(11) 0.0354(11) 0.0398(11) 0.0048(9) 0.0159(9) 0.0012(9)
C9 0.0318(13) 0.0315(12) 0.0352(12) 0.0011(10) 0.0081(10) 0.0005(10)
C10 0.0296(12) 0.0380(13) 0.0263(11) 0.0037(9) 0.0080(9) 0.0061(10)
C11 0.0311(13) 0.0407(13) 0.0330(12) 0.0032(10) 0.0142(10) -0.0042(11)
C12 0.0479(15) 0.0293(12) 0.0386(13) 0.0015(10) 0.0142(11) -0.0047(10)
C13 0.0357(13) 0.0368(13) 0.0403(13) 0.0018(11) 0.0184(10) 0.0034(11)
C14 0.0379(15) 0.0549(16) 0.0395(14) -0.0049(12) 0.0147(12) 0.0105(12)
O6 0.0346(9) 0.0210(8) 0.0539(10) -0.0009(7) 0.0240(8) 0.0002(6)

loop_
_atom_type_symbol
_atom_type_description
_atom_type_scat_dispersion_real
_atom_type_scat_dispersion_imag
_atom_type_scat_source
C C 0.0033 0.0016 'International Tables Vol C Tables 4.2.6.8 and 6.1.1.4'
H H 0.0000 0.0000 'International Tables Vol C Tables 4.2.6.8 and 6.1.1.4'
N N 0.0061 0.0033 'International Tables Vol C Tables 4.2.6.8 and 6.1.1.4'
O O 0.0106 0.0060 'International Tables Vol C Tables 4.2.6.8 and 6.1.1.4'

loop_
_geom_angle_atom_site_label_1
_geom_angle_atom_site_label_2
_geom_angle_atom_site_label_3
_geom_angle
C4 O1 C1 104.73(16)
O2 N1 O3 125.02(18)
O2 N1 C4 119.01(18)
O3 N1 C4 115.97(16)
C5 N2 N3 116.81(17)
N2 N3 C6 119.48(16)
N2 N3 C8 128.27(17)
C6 N3 C8 112.20(16)
C7 N4 C6 112.18(18)
C7 N4 H4A 128.2
C6 N4 H4A 119.3
O1 C1 C2 110.37(17)
O1 C1 C5 117.91(18)
C2 C1 C5 131.66(19)
C1 C2 C3 106.69(18)
C1 C2 H2A 126.7
C3 C2 H2A 126.7
C4 C3 C2 105.16(19)
C4 C3 H3A 127.4
C2 C3 H3A 127.4
C3 C4 O1 113.05(19)
C3 C4 N1 130.5(2)
O1 C4 N1 116.41(18)
N2 C5 C1 119.16(18)
N2 C5 H5A 120.4
C1 C5 H5A 120.4
O4 C6 N3 127.02(18)
O4 C6 N4 126.79(19)
N3 C6 N4 106.19(16)
O5 C7 N4 125.0(2)
O5 C7 C8 126.8(2)
N4 C7 C8 108.20(17)
N3 C8 C7 101.22(16)
N3 C8 H8B 111.5
C7 C8 H8B 111.5
N3 C8 H8A 111.5
C7 C8 H8A 111.5
H8B C8 H8A 109.3
C9 N5 C13 117.4(2)
N5 C9 C10 124.5(2)
N5 C9 H9A 117.7
C10 C9 H9A 117.7
C11 C10 C9 116.3(2)
C11 C10 C14 122.4(2)
C9 C10 C14 121.2(2)
C12 C11 C10 120.2(2)
C12 C11 H11A 119.9
C10 C11 H11A 119.9
C11 C12 C13 118.9(2)
C11 C12 H12A 120.5
C13 C12 H12A 120.5
N5 C13 C12 122.5(2)
N5 C13 H13A 118.7
C12 C13 H13A 118.7
C10 C14 H14A 109.5
C10 C14 H14B 109.5
H14A C14 H14B 109.5
C10 C14 H14C 109.5
H14A C14 H14C 109.5
H14B C14 H14C 109.5
H6B O6 H6A 106.1

loop_
_geom_bond_atom_site_label_1
_geom_bond_atom_site_label_2
_geom_bond_distance
O3 N1 1.236(2)
O2 N1 1.227(2)
O1 C4 1.357(3)
O1 C1 1.366(2)
O4 C6 1.210(3)
O5 C7 1.228(3)
N1 C4 1.421(3)
N2 C5 1.283(3)
N2 N3 1.356(2)
N3 C6 1.380(3)
N3 C8 1.460(3)
N4 C7 1.359(3)
N4 C6 1.391(3)
N4 H4A 0.9588
C1 C2 1.373(3)
C1 C5 1.435(3)
C2 C3 1.410(3)
C2 H2A 0.9500
C3 C4 1.346(3)
C3 H3A 0.9500
C5 H5A 0.9500
C7 C8 1.503(3)
C8 H8B 0.9900
C8 H8A 0.9900
N5 C9 1.336(3)
N5 C13 1.338(3)
C9 C10 1.392(3)
C9 H9A 0.9500
C10 C11 1.388(3)
C10 C14 1.497(3)
C11 C12 1.373(3)
C11 H11A 0.9500
C12 C13 1.385(4)
C12 H12A 0.9500
C13 H13A 0.9500
C14 H14A 0.9800
C14 H14B 0.9800
C14 H14C 0.9800
O6 H6B 1.0278
O6 H6A 0.8183

loop_
_geom_torsion_atom_site_label_1
_geom_torsion_atom_site_label_2
_geom_torsion_atom_site_label_3
_geom_torsion_atom_site_label_4
_geom_torsion
C5 N2 N3 C6 -178.44(18)
C5 N2 N3 C8 -1.3(3)
C4 O1 C1 C2 0.1(2)
C4 O1 C1 C5 -177.50(17)
O1 C1 C2 C3 0.1(2)
C5 C1 C2 C3 177.2(2)
C1 C2 C3 C4 -0.3(2)
C2 C3 C4 O1 0.3(2)
C2 C3 C4 N1 179.7(2)
C1 O1 C4 C3 -0.2(2)
C1 O1 C4 N1 -179.70(16)
O2 N1 C4 C3 -173.0(2)
O3 N1 C4 C3 6.7(3)
O2 N1 C4 O1 6.3(3)
O3 N1 C4 O1 -174.00(18)
N3 N2 C5 C1 178.78(17)
O1 C1 C5 N2 -0.6(3)
C2 C1 C5 N2 -177.5(2)
N2 N3 C6 O4 -3.2(3)
C8 N3 C6 O4 179.3(2)
N2 N3 C6 N4 176.77(17)
C8 N3 C6 N4 -0.8(2)
C7 N4 C6 O4 -179.3(2)
C7 N4 C6 N3 0.8(2)
C6 N4 C7 O5 177.9(2)
C6 N4 C7 C8 -0.4(2)
N2 N3 C8 C7 -176.78(18)
C6 N3 C8 C7 0.5(2)
O5 C7 C8 N3 -178.4(2)
N4 C7 C8 N3 0.0(2)
C13 N5 C9 C10 -1.2(4)
N5 C9 C10 C11 1.6(3)
N5 C9 C10 C14 -175.7(2)
C9 C10 C11 C12 -0.9(3)
C14 C10 C11 C12 176.3(2)
C10 C11 C12 C13 0.1(4)
C9 N5 C13 C12 0.3(4)
C11 C12 C13 N5 0.2(4)
